data_2018526
loop_
_publ_author_name
'Ishikawa, Hajime'
'Yamaura, Jun-ichi'
'Okamoto, Yoshihiko'
'Yoshida, Hiroyuki'
'Nilsen, G\/oran J.'
'Hiroi, Zenji'

_publ_section_title
;
 A novel crystal polymorph of volborthite,
 Cu~3~V~2~O~7~(OH)~2~&#x00B7;2H~2~O
;
_journal_coeditor_code FA3276
_journal_issue 7
_journal_name_full 'Acta Crystallographica Section C'
_journal_page_first i41
_journal_page_last i44
_journal_paper_doi 10.1107/S010827011202536X
_journal_volume 68
_journal_year 2012
_chemical_formula_iupac 'Cu3 V2 O7 (O H)2 , 2H2 O'
_chemical_formula_moiety 'Cu3 H2 O9 V2, 2(H2 O)'
_chemical_formula_sum 'Cu3 H6 O11 V2'
_chemical_formula_weight 474.55
_chemical_name_common Volborthite
_chemical_name_systematic
;
tricopper(II) divanadium(V) heptaoxide dihydroxide dihydrate
;
_space_group_IT_number 15
_symmetry_cell_setting monoclinic
_symmetry_space_group_name_Hall '-C 2yc'
_symmetry_space_group_name_H-M 'C 1 2/c 1'
_atom_sites_solution_hydrogens geom
_atom_sites_solution_primary direct
_atom_sites_solution_secondary difmap
_cell_angle_alpha 90.00
_cell_angle_beta 95.0290(10)
_cell_angle_gamma 90.00
_cell_formula_units_Z 4
_cell_length_a 10.6118(4)
_cell_length_b 5.8708(2)
_cell_length_c 14.4181(6)
_cell_measurement_reflns_used 8424
_cell_measurement_temperature 293(2)
_cell_measurement_theta_max 29.67
_cell_measurement_theta_min 2.84
_cell_volume 894.79(6)
_computing_cell_refinement 'SAINT (Bruker, 2000)'
_computing_data_collection 'APEX (Bruker, 2000)'
_computing_data_reduction 'SAINT (Bruker, 2000)'
_computing_molecular_graphics 'CrystalMaker (Palmer, 2005)'
_computing_publication_material 'TEXSAN (Rigaku, 1999)'
_computing_structure_refinement 'SHELXL97 (Sheldrick, 2008)'
_computing_structure_solution 'SUPERFLIP (Palatinus & Chapuis, 2007)'
_diffrn_ambient_temperature 293(2)
_diffrn_measured_fraction_theta_full 0.999
_diffrn_measured_fraction_theta_max 0.999
_diffrn_measurement_device_type 'Bruker APEX CCD area-detector'
_diffrn_measurement_method \w
_diffrn_radiation_monochromator graphite
_diffrn_radiation_source 'rotating anode'
_diffrn_radiation_type MoK\a
_diffrn_radiation_wavelength 0.71073
_diffrn_reflns_av_R_equivalents 0.0257
_diffrn_reflns_av_sigmaI/netI 0.0223
_diffrn_reflns_limit_h_max 13
_diffrn_reflns_limit_h_min -13
_diffrn_reflns_limit_k_max 7
_diffrn_reflns_limit_k_min 0
_diffrn_reflns_limit_l_max 18
_diffrn_reflns_limit_l_min 0
_diffrn_reflns_number 8424
_diffrn_reflns_theta_full 27.49
_diffrn_reflns_theta_max 27.49
_diffrn_reflns_theta_min 2.84
_exptl_absorpt_coefficient_mu 9.075
_exptl_absorpt_correction_T_max 0.901
_exptl_absorpt_correction_T_min 0.689
_exptl_absorpt_correction_type multi-scan
_exptl_absorpt_process_details '(SADABS; Bruker, 2001)'
_exptl_crystal_colour green
_exptl_crystal_density_diffrn 3.523
_exptl_crystal_density_method 'not measured'
_exptl_crystal_description plate
_exptl_crystal_F_000 908
_exptl_crystal_size_max 0.11
_exptl_crystal_size_mid 0.06
_exptl_crystal_size_min 0.02
_refine_diff_density_max 0.790
_refine_diff_density_min -0.775
_refine_ls_extinction_coef 0.0011(2)
_refine_ls_extinction_expression Fc^*^=kFc[1+0.001xFc^2^\l^3^/sin(2\q)]^-1/4^
_refine_ls_extinction_method 'SHELXL97 (Sheldrick, 2008)'
_refine_ls_goodness_of_fit_ref 1.460
_refine_ls_hydrogen_treatment constr
_refine_ls_matrix_type full
_refine_ls_number_parameters 79
_refine_ls_number_reflns 1030
_refine_ls_number_restraints 0
_refine_ls_restrained_S_all 1.460
_refine_ls_R_factor_all 0.0281
_refine_ls_R_factor_gt 0.0254
_refine_ls_shift/su_max 0.000
_refine_ls_shift/su_mean 0.000
_refine_ls_structure_factor_coef Fsqd
_refine_ls_weighting_details 'calc w = 1/[\s^2^(Fo^2^)+(0.0338P)^2^+2.9193P] where P=(Fo^2^+2Fc^2^)/3'
_refine_ls_weighting_scheme calc
_refine_ls_wR_factor_gt 0.0694
_refine_ls_wR_factor_ref 0.0851
_reflns_number_gt 954
_reflns_number_total 1030
_reflns_threshold_expression I>2\s(I)
_cod_data_source_file fa3276.cif
_cod_data_source_block I
_cod_database_code 2018526
_cod_database_fobs_code 2018526

loop_
_symmetry_equiv_pos_as_xyz
'x, y, z'
'-x, y, -z+1/2'
'x+1/2, y+1/2, z'
'-x+1/2, y+1/2, -z+1/2'
'-x, -y, -z'
'x, -y, z-1/2'
'-x+1/2, -y+1/2, -z'
'x+1/2, -y+1/2, z-1/2'

loop_
_atom_site_type_symbol
_atom_site_label
_atom_site_fract_x
_atom_site_fract_y
_atom_site_fract_z
_atom_site_U_iso_or_equiv
_atom_site_adp_type
_atom_site_calc_flag
_atom_site_refinement_flags
_atom_site_occupancy
_atom_site_symmetry_multiplicity
Cu Cu1 0.0000 0.0000 0.0000 0.0092(2) Uani d S 1 2
Cu Cu21 0.2500 0.2500 0.0000 0.00895(19) Uani d S 1 2
Cu Cu22 0.2500 0.7500 0.0000 0.0097(2) Uani d S 1 2
V V1 -0.00334(5) 0.47640(9) 0.12693(4) 0.00689(19) Uani d . 1 1
O O1 0.0000 0.4518(7) 0.2500 0.0193(8) Uani d S 1 2
O O2 0.3421(2) 0.4987(3) 0.05851(18) 0.0089(5) Uani d . 1 1
H H2 0.3499 0.4984 0.1267 0.011 Uiso calc R 1 1
O O4 0.1583(3) 0.5054(3) -0.07583(19) 0.0116(5) Uani d . 1 1
O O5 0.3238(5) 0.4842(6) 0.2392(2) 0.0445(10) Uani d . 1 1
O O31 0.0697(2) 0.2436(4) 0.08605(17) 0.0131(5) Uani d . 1 1
O O32 0.0757(2) 0.7067(4) 0.10121(16) 0.0140(5) Uani d . 1 1

loop_
_atom_site_aniso_label
_atom_site_aniso_U_11
_atom_site_aniso_U_22
_atom_site_aniso_U_33
_atom_site_aniso_U_12
_atom_site_aniso_U_13
_atom_site_aniso_U_23
Cu1 0.0076(3) 0.0091(3) 0.0111(3) -0.00098(17) 0.0012(2) -0.00276(16)
Cu21 0.0087(3) 0.0066(3) 0.0110(3) -0.00067(18) -0.0023(2) -0.00043(18)
Cu22 0.0095(3) 0.0067(3) 0.0121(3) 0.00068(18) -0.0037(2) -0.00037(18)
V1 0.0073(3) 0.0082(3) 0.0050(3) -0.00026(17) -0.0004(2) -0.00033(16)
O1 0.022(2) 0.0276(17) 0.0086(16) 0.000 0.0018(14) 0.000
O2 0.0086(12) 0.0085(11) 0.0095(11) -0.0007(7) 0.0004(9) -0.0004(7)
O4 0.0104(13) 0.0109(12) 0.0129(12) 0.0002(7) -0.0021(10) -0.0001(7)
O5 0.057(3) 0.061(3) 0.0148(16) 0.0009(16) -0.0015(16) 0.0009(12)
O31 0.0118(13) 0.0138(12) 0.0135(12) 0.0009(8) 0.0002(9) -0.0025(8)
O32 0.0134(12) 0.0138(10) 0.0142(12) -0.0016(9) -0.0015(10) 0.0008(9)

loop_
_atom_type_symbol
_atom_type_description
_atom_type_scat_dispersion_real
_atom_type_scat_dispersion_imag
_atom_type_scat_source
Cu Cu 0.3201 1.2651 'International Tables Vol C Tables 4.2.6.8 and 6.1.1.4'
V V 0.3005 0.5294 'International Tables Vol C Tables 4.2.6.8 and 6.1.1.4'
O O 0.0106 0.0060 'International Tables Vol C Tables 4.2.6.8 and 6.1.1.4'
H H 0.0000 0.0000 'International Tables Vol C Tables 4.2.6.8 and 6.1.1.4'

loop_
_geom_angle_atom_site_label_1
_geom_angle_atom_site_label_2
_geom_angle_atom_site_label_3
_geom_angle_site_symmetry_1
_geom_angle_site_symmetry_3
_geom_angle
O2 Cu1 O2 3_445 7 180.00(13)
O2 Cu1 O31 3_445 . 91.12(9)
O2 Cu1 O31 7 . 88.88(9)
O2 Cu1 O31 3_445 5 88.88(9)
O2 Cu1 O31 7 5 91.12(9)
O31 Cu1 O31 . 5 180.00(12)
O2 Cu1 O32 3_445 1_545 89.35(9)
O2 Cu1 O32 7 1_545 90.65(9)
O31 Cu1 O32 . 1_545 92.93(10)
O31 Cu1 O32 5 1_545 87.07(10)
O2 Cu1 O32 3_445 5_565 90.65(9)
O2 Cu1 O32 7 5_565 89.35(9)
O31 Cu1 O32 . 5_565 87.07(10)
O31 Cu1 O32 5 5_565 92.93(10)
O32 Cu1 O32 1_545 5_565 180.00(15)
O2 Cu1 Cu21 3_445 . 142.24(6)
O2 Cu1 Cu21 7 . 37.76(6)
O31 Cu1 Cu21 . . 51.36(7)
O31 Cu1 Cu21 5 . 128.64(7)
O32 Cu1 Cu21 1_545 . 95.91(6)
O32 Cu1 Cu21 5_565 . 84.09(6)
O2 Cu1 Cu21 3_445 3_445 37.76(6)
O2 Cu1 Cu21 7 3_445 142.24(6)
O31 Cu1 Cu21 . 3_445 128.64(7)
O31 Cu1 Cu21 5 3_445 51.36(7)
O32 Cu1 Cu21 1_545 3_445 84.09(6)
O32 Cu1 Cu21 5_565 3_445 95.91(6)
Cu21 Cu1 Cu21 . 3_445 180.0
O2 Cu1 Cu22 3_445 1_545 141.89(6)
O2 Cu1 Cu22 7 1_545 38.11(6)
O31 Cu1 Cu22 . 1_545 94.04(7)
O31 Cu1 Cu22 5 1_545 85.96(7)
O32 Cu1 Cu22 1_545 1_545 52.72(6)
O32 Cu1 Cu22 5_565 1_545 127.28(6)
Cu21 Cu1 Cu22 . 1_545 57.906(2)
Cu21 Cu1 Cu22 3_445 1_545 122.094(2)
O2 Cu1 Cu22 3_445 3_445 38.11(6)
O2 Cu1 Cu22 7 3_445 141.89(6)
O31 Cu1 Cu22 . 3_445 85.96(7)
O31 Cu1 Cu22 5 3_445 94.04(7)
O32 Cu1 Cu22 1_545 3_445 127.28(6)
O32 Cu1 Cu22 5_565 3_445 52.72(6)
Cu21 Cu1 Cu22 . 3_445 122.094(2)
Cu21 Cu1 Cu22 3_445 3_445 57.906(2)
Cu22 Cu1 Cu22 1_545 3_445 180.0
O2 Cu21 O2 . 7 180.00(16)
O2 Cu21 O4 . 7 97.05(10)
O2 Cu21 O4 7 7 82.95(10)
O2 Cu21 O4 . . 82.95(10)
O2 Cu21 O4 7 . 97.05(10)
O4 Cu21 O4 7 . 180.00(7)
O2 Cu21 O31 . . 100.73(10)
O2 Cu21 O31 7 . 79.27(10)
O4 Cu21 O31 7 . 94.38(10)
O4 Cu21 O31 . . 85.62(10)
O2 Cu21 O31 . 7 79.27(10)
O2 Cu21 O31 7 7 100.73(10)
O4 Cu21 O31 7 7 85.62(10)
O4 Cu21 O31 . 7 94.38(10)
O31 Cu21 O31 . 7 180.00(11)
O2 Cu21 Cu22 . . 40.20(7)
O2 Cu21 Cu22 7 . 139.80(7)
O4 Cu21 Cu22 7 . 136.99(7)
O4 Cu21 Cu22 . . 43.01(7)
O31 Cu21 Cu22 . . 90.91(5)
O31 Cu21 Cu22 7 . 89.09(5)
O2 Cu21 Cu22 . 1_545 139.80(7)
O2 Cu21 Cu22 7 1_545 40.20(7)
O4 Cu21 Cu22 7 1_545 43.01(7)
O4 Cu21 Cu22 . 1_545 136.99(7)
O31 Cu21 Cu22 . 1_545 89.09(5)
O31 Cu21 Cu22 7 1_545 90.91(5)
Cu22 Cu21 Cu22 . 1_545 180.0
O2 Cu21 Cu1 . 3 38.44(8)
O2 Cu21 Cu1 7 3 141.56(8)
O4 Cu21 Cu1 7 3 88.83(7)
O4 Cu21 Cu1 . 3 91.17(7)
O31 Cu21 Cu1 . 3 138.96(6)
O31 Cu21 Cu1 7 3 41.04(6)
Cu22 Cu21 Cu1 . 3 61.0470(10)
Cu22 Cu21 Cu1 1_545 3 118.9530(10)
O2 Cu21 Cu1 . . 141.56(8)
O2 Cu21 Cu1 7 . 38.44(8)
O4 Cu21 Cu1 7 . 91.17(7)
O4 Cu21 Cu1 . . 88.83(7)
O31 Cu21 Cu1 . . 41.04(6)
O31 Cu21 Cu1 7 . 138.96(6)
Cu22 Cu21 Cu1 . . 118.9530(10)
Cu22 Cu21 Cu1 1_545 . 61.0470(10)
Cu1 Cu21 Cu1 3 . 180.0
O2 Cu22 O2 . 7_565 180.0
O2 Cu22 O4 . 7_565 96.12(10)
O2 Cu22 O4 7_565 7_565 83.88(10)
O2 Cu22 O4 . . 83.88(10)
O2 Cu22 O4 7_565 . 96.12(10)
O4 Cu22 O4 7_565 . 180.0
O2 Cu22 Cu21 . . 39.91(7)
O2 Cu22 Cu21 7_565 . 140.09(7)
O4 Cu22 Cu21 7_565 . 135.77(7)
O4 Cu22 Cu21 . . 44.23(7)
O2 Cu22 Cu21 . 1_565 140.09(7)
O2 Cu22 Cu21 7_565 1_565 39.91(7)
O4 Cu22 Cu21 7_565 1_565 44.23(7)
O4 Cu22 Cu21 . 1_565 135.77(7)
Cu21 Cu22 Cu21 . 1_565 180.0
O2 Cu22 Cu1 . 1_565 141.48(8)
O2 Cu22 Cu1 7_565 1_565 38.52(8)
O4 Cu22 Cu1 7_565 1_565 92.06(8)
O4 Cu22 Cu1 . 1_565 87.94(8)
Cu21 Cu22 Cu1 . 1_565 118.9530(10)
Cu21 Cu22 Cu1 1_565 1_565 61.0470(10)
O2 Cu22 Cu1 . 3 38.52(8)
O2 Cu22 Cu1 7_565 3 141.48(8)
O4 Cu22 Cu1 7_565 3 87.94(8)
O4 Cu22 Cu1 . 3 92.06(8)
Cu21 Cu22 Cu1 . 3 61.0470(10)
Cu21 Cu22 Cu1 1_565 3 118.9530(10)
Cu1 Cu22 Cu1 1_565 3 180.0
O32 V1 O31 . . 108.91(14)
O32 V1 O4 . 5_565 109.50(11)
O31 V1 O4 . 5_565 110.12(12)
O32 V1 O1 . . 108.96(14)
O31 V1 O1 . . 108.09(14)
O4 V1 O1 5_565 . 111.22(10)
V1 O1 V1 2 . 170.7(3)
Cu21 O2 Cu22 . . 99.89(12)
Cu21 O2 Cu1 . 3 103.80(11)
Cu22 O2 Cu1 . 3 103.37(11)
V1 O4 Cu22 5_565 . 125.49(12)
V1 O4 Cu21 5_565 . 130.96(12)
Cu22 O4 Cu21 . . 92.76(11)
V1 O31 Cu1 . . 129.54(15)
V1 O31 Cu21 . . 125.56(12)
Cu1 O31 Cu21 . . 87.60(9)
V1 O32 Cu1 . 1_565 125.88(13)

loop_
_geom_bond_atom_site_label_1
_geom_bond_atom_site_label_2
_geom_bond_site_symmetry_2
_geom_bond_distance
Cu1 O2 3_445 1.941(3)
Cu1 O2 7 1.941(3)
Cu1 O31 . 1.992(2)
Cu1 O31 5 1.992(2)
Cu1 O32 1_545 2.353(2)
Cu1 O32 5_565 2.353(2)
Cu1 Cu21 . 3.0319
Cu1 Cu21 3_445 3.0319
Cu1 Cu22 1_545 3.0319
Cu1 Cu22 3_445 3.0319
Cu21 O2 . 1.912(2)
Cu21 O2 7 1.912(2)
Cu21 O4 7 2.050(2)
Cu21 O4 . 2.050(2)
Cu21 O31 . 2.370(3)
Cu21 O31 7 2.370(3)
Cu21 Cu22 . 2.9354
Cu21 Cu22 1_545 2.9354
Cu21 Cu1 3 3.0319
Cu22 O2 . 1.923(2)
Cu22 O2 7_565 1.923(2)
Cu22 O4 7_565 2.005(2)
Cu22 O4 . 2.005(2)
Cu22 Cu21 1_565 2.93540(11)
Cu22 Cu1 1_565 3.0319
Cu22 Cu1 3 3.0319
V1 O32 . 1.651(3)
V1 O31 . 1.702(2)
V1 O4 5_565 1.745(3)
V1 O1 . 1.7776(6)
O1 V1 2 1.7776(6)
O2 Cu1 3 1.941(3)
O4 V1 5_565 1.745(3)
O32 Cu1 1_565 2.353(2)

_database_code_amcsd 0019133
